data_7244178
loop_
_publ_author_name
'Vaganova, Tamara A.'
'Benassi, Enrico'
'Gatilov, Yurij V.'
'Chuikov, Igor P.'
'Pishchur, Denis P.'
'Malykhin, Evgenij V.'

_publ_section_title
;
 Polyhalogenated aminobenzonitriles vs. their co-crystals with 18-crown-6:
 amino group position as a tool to control crystal packing and solid-state
 fluorescence
;
_journal_issue 5
_journal_name_full CrystEngComm
_journal_page_first 987
_journal_page_last 1001
_journal_paper_doi 10.1039/D1CE01469B
_journal_volume 24
_journal_year 2022
_chemical_formula_moiety 'C7 H3 F3 N2'
_chemical_formula_sum 'C7 H3 F3 N2'
_chemical_formula_weight 172.11
_chemical_melting_point 367
_chemical_name_systematic 4-amino-2,3,6-trifluorobenzonitrile
_space_group_crystal_system monoclinic
_space_group_IT_number 14
_space_group_name_Hall '-P 2ybc'
_space_group_name_H-M_alt 'P 1 21/c 1'
_atom_sites_solution_hydrogens mixed
_atom_sites_solution_primary direct
_atom_sites_solution_secondary difmap
_audit_creation_method SHELXL-2018/3
_audit_update_record
;
2021-10-27 deposited with the CCDC.	2021-12-20 downloaded from the CCDC.
;
_cell_angle_alpha 90
_cell_angle_beta 96.846(3)
_cell_angle_gamma 90
_cell_formula_units_Z 4
_cell_length_a 7.5702(5)
_cell_length_b 5.8303(3)
_cell_length_c 15.8912(11)
_cell_measurement_reflns_used 3475
_cell_measurement_temperature 296(2)
_cell_measurement_theta_max 27.18
_cell_measurement_theta_min 2.58
_cell_volume 696.38(8)
_computing_cell_refinement 'Bruker SAINT'
_computing_data_collection 'Bruker APEX2'
_computing_data_reduction 'Bruker SAINT'
_computing_molecular_graphics 'Bruker SHELXTL'
_computing_publication_material 'Bruker SHELXTL'
_computing_structure_refinement 'SHELXL-2018/3 (Sheldrick, 2018)'
_computing_structure_solution 'SHELXS-97 (Sheldrick, 2008)'
_diffrn_ambient_temperature 296(2)
_diffrn_measured_fraction_theta_full 0.999
_diffrn_measured_fraction_theta_max 0.992
_diffrn_measurement_device_type 'Bruker APEX-II CCD'
_diffrn_measurement_method '\f and \w scans'
_diffrn_radiation_type MoK\a
_diffrn_radiation_wavelength 0.71073
_diffrn_reflns_av_R_equivalents 0.0270
_diffrn_reflns_av_unetI/netI 0.0211
_diffrn_reflns_Laue_measured_fraction_full 0.999
_diffrn_reflns_Laue_measured_fraction_max 0.992
_diffrn_reflns_limit_h_max 9
_diffrn_reflns_limit_h_min -9
_diffrn_reflns_limit_k_max 7
_diffrn_reflns_limit_k_min -7
_diffrn_reflns_limit_l_max 20
_diffrn_reflns_limit_l_min -18
_diffrn_reflns_number 7627
_diffrn_reflns_point_group_measured_fraction_full 0.999
_diffrn_reflns_point_group_measured_fraction_max 0.992
_diffrn_reflns_theta_full 25.242
_diffrn_reflns_theta_max 27.497
_diffrn_reflns_theta_min 2.582
_diffrn_source 'sealed tube'
_exptl_absorpt_coefficient_mu 0.159
_exptl_absorpt_correction_T_max 0.9562
_exptl_absorpt_correction_T_min 0.8518
_exptl_absorpt_correction_type multi-scan
_exptl_absorpt_process_details SADABS-2008/1
_exptl_crystal_colour colourless
_exptl_crystal_density_diffrn 1.642
_exptl_crystal_description plate
_exptl_crystal_F_000 344
_exptl_crystal_size_max 0.610
_exptl_crystal_size_mid 0.280
_exptl_crystal_size_min 0.080
_refine_diff_density_max 0.196
_refine_diff_density_min -0.147
_refine_diff_density_rms 0.040
_refine_ls_extinction_method none
_refine_ls_goodness_of_fit_ref 1.026
_refine_ls_hydrogen_treatment mixed
_refine_ls_matrix_type full
_refine_ls_number_parameters 117
_refine_ls_number_reflns 1587
_refine_ls_number_restraints 2
_refine_ls_restrained_S_all 1.026
_refine_ls_R_factor_all 0.0709
_refine_ls_R_factor_gt 0.0455
_refine_ls_shift/su_max 0.000
_refine_ls_shift/su_mean 0.000
_refine_ls_structure_factor_coef Fsqd
_refine_ls_weighting_details 'w=1/[\s^2^(Fo^2^)+(0.0536P)^2^+0.4947P] where P=(Fo^2^+2Fc^2^)/3'
_refine_ls_weighting_scheme calc
_refine_ls_wR_factor_gt 0.1199
_refine_ls_wR_factor_ref 0.1410
_reflns_Friedel_coverage 0.000
_reflns_number_gt 1084
_reflns_number_total 1587
_reflns_threshold_expression 'I > 2\s(I)'
_cod_data_source_file d1ce01469b2.cif
_cod_data_source_block B-M98
_cod_depositor_comments 'Adding full bibliography for 7244175--7244182.cif.'
_cod_original_sg_symbol_H-M 'P 21/c'
_cod_database_code 7244178
_shelx_shelxl_version_number 2018/3
_shelx_space_group_comment
;
The symmetry employed for this shelxl refinement is uniquely defined
by the following loop, which should always be used as a source of
symmetry information in preference to the above space-group names.
They are only intended as comments.
;
_shelx_estimated_absorpt_t_min 0.909
_shelx_estimated_absorpt_t_max 0.987

loop_
_space_group_symop_operation_xyz
'x, y, z'
'-x, y+1/2, -z+1/2'
'-x, -y, -z'
'x, -y-1/2, z-1/2'

loop_
_atom_site_label
_atom_site_type_symbol
_atom_site_fract_x
_atom_site_fract_y
_atom_site_fract_z
_atom_site_U_iso_or_equiv
_atom_site_adp_type
_atom_site_occupancy
_atom_site_site_symmetry_order
_atom_site_calc_flag
_atom_site_refinement_flags_posn
_atom_site_refinement_flags_adp
_atom_site_refinement_flags_occupancy
_atom_site_disorder_assembly
_atom_site_disorder_group
N1 N 0.1954(3) 0.7122(4) -0.04119(14) 0.0601(6) Uani 1 1 d D . . . .
H2 H 0.126(4) 0.838(4) -0.042(2) 0.090(11) Uiso 1 1 d D . . . .
H1 H 0.237(4) 0.652(5) -0.0874(14) 0.079(9) Uiso 1 1 d D . . . .
F1 F 0.1179(2) 0.6271(3) 0.24816(9) 0.0683(5) Uani 1 1 d . . . . .
C1 C 0.2740(3) 0.3394(4) 0.18427(14) 0.0443(5) Uani 1 1 d . . . . .
F2 F 0.0639(2) 0.8648(3) 0.10155(10) 0.0658(5) Uani 1 1 d . . . . .
N2 N 0.3198(4) 0.1005(5) 0.32108(15) 0.0786(8) Uani 1 1 d . . . . .
C2 C 0.1821(3) 0.5452(4) 0.17898(13) 0.0448(5) Uani 1 1 d . . . . .
C3 C 0.1559(3) 0.6649(4) 0.10457(14) 0.0447(5) Uani 1 1 d . . . . .
F3 F 0.4301(2) 0.0658(3) 0.11504(10) 0.0694(5) Uani 1 1 d . . . . .
C4 C 0.2210(3) 0.5873(4) 0.03148(14) 0.0439(5) Uani 1 1 d . . . . .
C5 C 0.3138(3) 0.3791(4) 0.03593(14) 0.0469(5) Uani 1 1 d . . . . .
H5 H 0.358432 0.320379 -0.011676 0.056 Uiso 1 1 calc R U . . .
C6 C 0.3377(3) 0.2641(4) 0.11077(15) 0.0474(5) Uani 1 1 d . . . . .
C7 C 0.3001(3) 0.2096(5) 0.26080(17) 0.0563(6) Uani 1 1 d . . . . .

loop_
_atom_site_aniso_label
_atom_site_aniso_U_11
_atom_site_aniso_U_22
_atom_site_aniso_U_33
_atom_site_aniso_U_23
_atom_site_aniso_U_13
_atom_site_aniso_U_12
N1 0.0673(13) 0.0585(14) 0.0550(13) 0.0082(11) 0.0093(10) 0.0040(11)
F1 0.0777(10) 0.0727(10) 0.0573(9) -0.0091(7) 0.0200(7) 0.0049(8)
C1 0.0410(10) 0.0443(12) 0.0477(12) 0.0034(9) 0.0053(9) -0.0073(9)
F2 0.0702(9) 0.0497(8) 0.0788(10) 0.0030(7) 0.0142(8) 0.0146(7)
N2 0.0835(17) 0.0877(19) 0.0633(15) 0.0226(14) 0.0036(12) 0.0038(14)
C2 0.0416(11) 0.0460(12) 0.0479(12) -0.0049(10) 0.0099(9) -0.0056(9)
C3 0.0413(11) 0.0351(10) 0.0579(13) -0.0014(10) 0.0073(9) -0.0019(9)
F3 0.0730(10) 0.0502(9) 0.0878(11) 0.0089(7) 0.0214(8) 0.0157(7)
C4 0.0409(11) 0.0413(11) 0.0489(12) 0.0017(9) 0.0033(9) -0.0085(9)
C5 0.0462(11) 0.0466(12) 0.0496(12) -0.0048(10) 0.0131(9) -0.0063(10)
C6 0.0409(11) 0.0382(11) 0.0640(14) 0.0010(10) 0.0105(10) -0.0027(9)
C7 0.0484(12) 0.0610(15) 0.0591(15) 0.0055(12) 0.0049(11) -0.0024(11)

loop_
_atom_type_symbol
_atom_type_description
_atom_type_scat_dispersion_real
_atom_type_scat_dispersion_imag
_atom_type_scat_source
C C 0.0033 0.0016 'International Tables Vol C Tables 4.2.6.8 and 6.1.1.4'
H H 0.0000 0.0000 'International Tables Vol C Tables 4.2.6.8 and 6.1.1.4'
N N 0.0061 0.0033 'International Tables Vol C Tables 4.2.6.8 and 6.1.1.4'
F F 0.0171 0.0103 'International Tables Vol C Tables 4.2.6.8 and 6.1.1.4'

loop_
_geom_angle_atom_site_label_1
_geom_angle_atom_site_label_2
_geom_angle_atom_site_label_3
_geom_angle
_geom_angle_site_symmetry_1
_geom_angle_site_symmetry_3
_geom_angle_publ_flag
C4 N1 H2 118(2) . . ?
C4 N1 H1 117(2) . . ?
H2 N1 H1 124(3) . . ?
C2 C1 C6 116.5(2) . . ?
C2 C1 C7 121.9(2) . . ?
C6 C1 C7 121.6(2) . . ?
F1 C2 C3 119.9(2) . . ?
F1 C2 C1 119.2(2) . . ?
C3 C2 C1 121.0(2) . . ?
F2 C3 C2 119.37(19) . . ?
F2 C3 C4 118.8(2) . . ?
C2 C3 C4 121.8(2) . . ?
N1 C4 C3 120.4(2) . . ?
N1 C4 C5 121.8(2) . . ?
C3 C4 C5 117.7(2) . . ?
C6 C5 C4 119.1(2) . . ?
C6 C5 H5 120.5 . . ?
C4 C5 H5 120.5 . . ?
F3 C6 C5 118.8(2) . . ?
F3 C6 C1 117.3(2) . . ?
C5 C6 C1 123.9(2) . . ?
N2 C7 C1 178.3(3) . . ?

loop_
_geom_bond_atom_site_label_1
_geom_bond_atom_site_label_2
_geom_bond_distance
_geom_bond_site_symmetry_2
_geom_bond_publ_flag
N1 C4 1.360(3) . ?
N1 H2 0.898(18) . ?
N1 H1 0.903(17) . ?
F1 C2 1.342(2) . ?
C1 C2 1.384(3) . ?
C1 C6 1.387(3) . ?
C1 C7 1.426(3) . ?
F2 C3 1.355(2) . ?
N2 C7 1.145(3) . ?
C2 C3 1.367(3) . ?
C3 C4 1.390(3) . ?
F3 C6 1.349(3) . ?
C4 C5 1.400(3) . ?
C5 C6 1.358(3) . ?
C5 H5 0.9300 . ?

loop_
_geom_torsion_atom_site_label_1
_geom_torsion_atom_site_label_2
_geom_torsion_atom_site_label_3
_geom_torsion_atom_site_label_4
_geom_torsion
_geom_torsion_site_symmetry_1
_geom_torsion_site_symmetry_2
_geom_torsion_site_symmetry_3
_geom_torsion_site_symmetry_4
_geom_torsion_publ_flag
C6 C1 C2 F1 -179.71(19) . . . . ?
C7 C1 C2 F1 1.1(3) . . . . ?
C6 C1 C2 C3 0.4(3) . . . . ?
C7 C1 C2 C3 -178.9(2) . . . . ?
F1 C2 C3 F2 -0.5(3) . . . . ?
C1 C2 C3 F2 179.44(19) . . . . ?
F1 C2 C3 C4 179.57(19) . . . . ?
C1 C2 C3 C4 -0.5(3) . . . . ?
F2 C3 C4 N1 1.2(3) . . . . ?
C2 C3 C4 N1 -178.9(2) . . . . ?
F2 C3 C4 C5 -179.31(18) . . . . ?
C2 C3 C4 C5 0.7(3) . . . . ?
N1 C4 C5 C6 178.8(2) . . . . ?
C3 C4 C5 C6 -0.7(3) . . . . ?
C4 C5 C6 F3 -178.80(19) . . . . ?
C4 C5 C6 C1 0.6(3) . . . . ?
C2 C1 C6 F3 178.97(18) . . . . ?
C7 C1 C6 F3 -1.8(3) . . . . ?
C2 C1 C6 C5 -0.4(3) . . . . ?
C7 C1 C6 C5 178.8(2) . . . . ?
